data_4027401
loop_
_publ_author_name
'Feng Shi'
'Gui-Juan Xing'
'Zhong-Lin Tao'
'Shi-Wei Luo'
'Shu-Jiang Tu'
'Liu-Zhu Gong'

_publ_section_title
;
 An Asymmetric Organocatalytic Povarov Reaction with 2-Hydroxystyrenes
;
_journal_name_full 'Journal of Organic Chemistry'
_journal_page_first 6970
_journal_page_last 6979
_journal_paper_doi 10.1021/jo301174g
_journal_volume 77
_journal_year 2012
_chemical_absolute_configuration ad
_chemical_formula_sum 'C24 H24 N2 O4'
_chemical_formula_weight 404.45
_chemical_name_systematic
;
 ?
;
_space_group_IT_number 19
_symmetry_cell_setting orthorhombic
_symmetry_space_group_name_Hall 'P 2ac 2ab'
_symmetry_space_group_name_H-M 'P 21 21 21'
_atom_sites_solution_hydrogens geom
_atom_sites_solution_primary direct
_atom_sites_solution_secondary difmap
_audit_creation_method SHELXL-97
_cell_angle_alpha 90.00
_cell_angle_beta 90.00
_cell_angle_gamma 90.00
_cell_formula_units_Z 4
_cell_length_a 9.5228(1)
_cell_length_b 9.7155(1)
_cell_length_c 22.5964(3)
_cell_measurement_reflns_used 11123
_cell_measurement_temperature 291(2)
_cell_measurement_theta_max 69.4672
_cell_measurement_theta_min 3.9093
_cell_volume 2090.59(4)
_computing_cell_refinement 'CrysAlisPro (Oxford Diffraction Ltd.)'
_computing_data_collection 'CrysAlisPro (Oxford Diffraction Ltd.)'
_computing_data_reduction 'CrysAlisPro (Oxford Diffraction Ltd.)'
_computing_molecular_graphics 'Ortep-3 (L. J. Farrugia, 2001)'
_computing_publication_material SHELXL-97
_computing_structure_refinement 'SHELXL-97 (Sheldrick, 1997)'
_computing_structure_solution 'SHELXS-97 (Sheldrick, 1997)'
_diffrn_ambient_temperature 291(2)
_diffrn_detector_area_resol_mean 15.9149
_diffrn_measured_fraction_theta_full 0.996
_diffrn_measured_fraction_theta_max 0.996
_diffrn_measurement_device_type 'Gemini S Ultra, Oxford Diffraction'
_diffrn_measurement_method '\w scans'
_diffrn_radiation_monochromator mirror
_diffrn_radiation_source 'Enhance Ultra (Cu) x-ray Source'
_diffrn_radiation_type CuK\a
_diffrn_radiation_wavelength 1.54184
_diffrn_reflns_av_R_equivalents 0.0212
_diffrn_reflns_av_sigmaI/netI 0.0159
_diffrn_reflns_limit_h_max 11
_diffrn_reflns_limit_h_min -11
_diffrn_reflns_limit_k_max 11
_diffrn_reflns_limit_k_min -11
_diffrn_reflns_limit_l_max 27
_diffrn_reflns_limit_l_min -25
_diffrn_reflns_number 17771
_diffrn_reflns_theta_full 69.59
_diffrn_reflns_theta_max 69.59
_diffrn_reflns_theta_min 3.91
_exptl_absorpt_coefficient_mu 0.715
_exptl_absorpt_correction_T_max 0.8250
_exptl_absorpt_correction_T_min 0.7829
_exptl_absorpt_correction_type multi-scan
_exptl_absorpt_process_details
;
CrysAlisPro, Agilent Technologies,
Version 1.171.35.19 (release 27-10-2011 CrysAlis171 .NET)
(compiled Oct 27 2011,15:02:11)
empirical absorption correction using spherical harmonics,
 implemented in SCALE3 ABSPACK scaling algorithm.
;
_exptl_crystal_density_diffrn 1.285
_exptl_crystal_F_000 856
_exptl_crystal_size_max 0.36
_exptl_crystal_size_mid 0.32
_exptl_crystal_size_min 0.28
_refine_diff_density_max 0.154
_refine_diff_density_min -0.103
_refine_diff_density_rms 0.024
_refine_ls_abs_structure_details 'Flack H D (1983), Acta Cryst. A39, 876-881'
_refine_ls_abs_structure_Flack -0.13(18)
_refine_ls_extinction_coef 0.0040(3)
_refine_ls_extinction_expression Fc^*^=kFc[1+0.001xFc^2^\l^3^/sin(2\q)]^-1/4^
_refine_ls_extinction_method SHELXL
_refine_ls_goodness_of_fit_ref 1.063
_refine_ls_hydrogen_treatment mixed
_refine_ls_matrix_type full
_refine_ls_number_parameters 282
_refine_ls_number_reflns 3897
_refine_ls_number_restraints 0
_refine_ls_restrained_S_all 1.063
_refine_ls_R_factor_all 0.0321
_refine_ls_R_factor_gt 0.0306
_refine_ls_shift/su_max 0.000
_refine_ls_shift/su_mean 0.000
_refine_ls_structure_factor_coef Fsqd
_refine_ls_weighting_details 'calc w=1/[\s^2^(Fo^2^)+(0.0438P)^2^+0.1523P] where P=(Fo^2^+2Fc^2^)/3'
_refine_ls_weighting_scheme calc
_refine_ls_wR_factor_gt 0.0789
_refine_ls_wR_factor_ref 0.0805
_reflns_number_gt 3739
_reflns_number_total 3897
_reflns_threshold_expression >2sigma(I)
_cod_data_source_file jo301174g_si_005.cif
_cod_data_source_block sf-24
_cod_database_code 4027401

loop_
_symmetry_equiv_pos_as_xyz
'x, y, z'
'-x+1/2, -y, z+1/2'
'x+1/2, -y+1/2, -z'
'-x, y+1/2, -z+1/2'

loop_
_atom_site_label
_atom_site_type_symbol
_atom_site_fract_x
_atom_site_fract_y
_atom_site_fract_z
_atom_site_U_iso_or_equiv
_atom_site_adp_type
_atom_site_occupancy
_atom_site_symmetry_multiplicity
_atom_site_calc_flag
_atom_site_refinement_flags
O1 O 0.47562(15) 0.18955(12) 0.86083(6) 0.0748(4) Uani 1 1 d .
C8 C 0.28308(14) -0.06397(15) 0.80406(5) 0.0473(3) Uani 1 1 d .
H8B H 0.1916 -0.0929 0.8182 0.057 Uiso 1 1 calc R
H8A H 0.2819 0.0355 0.8006 0.057 Uiso 1 1 calc R
O2 O 0.91409(10) -0.04204(12) 0.86940(5) 0.0640(3) Uani 1 1 d .
C5 C 0.54210(13) -0.08420(13) 0.82349(5) 0.0422(3) Uani 1 1 d .
N1 N 0.44687(12) -0.08266(14) 0.72264(5) 0.0535(3) Uani 1 1 d .
O4 O -0.07822(14) 0.15660(14) 0.54668(6) 0.0789(4) Uani 1 1 d .
C13 C 0.40547(16) 0.12407(15) 0.90638(6) 0.0528(3) Uani 1 1 d .
C1 C 0.79371(14) -0.05713(14) 0.83659(6) 0.0489(3) Uani 1 1 d .
C4 C 0.56008(13) -0.08210(13) 0.76196(6) 0.0453(3) Uani 1 1 d .
C7 C 0.39590(13) -0.10602(13) 0.85005(5) 0.0425(3) Uani 1 1 d .
C6 C 0.66031(13) -0.07073(14) 0.85992(6) 0.0462(3) Uani 1 1 d .
H6 H 0.6487 -0.0710 0.9008 0.055 Uiso 1 1 calc R
C3 C 0.69627(15) -0.07209(15) 0.73905(6) 0.0522(3) Uani 1 1 d .
H3 H 0.7094 -0.0743 0.6983 0.063 Uiso 1 1 calc R
N2 N -0.08685(14) 0.04158(15) 0.56618(6) 0.0664(4) Uani 1 1 d .
C2 C 0.81100(15) -0.05905(15) 0.77545(7) 0.0542(3) Uani 1 1 d .
H2 H 0.9004 -0.0515 0.7592 0.065 Uiso 1 1 calc R
C23 C 0.18711(16) 0.05576(15) 0.68222(6) 0.0545(3) Uani 1 1 d .
H23 H 0.2448 0.1210 0.7000 0.065 Uiso 1 1 calc R
C16 C 0.25508(15) 0.02026(19) 0.99994(6) 0.0598(4) Uani 1 1 d .
H16 H 0.2038 -0.0158 1.0314 0.072 Uiso 1 1 calc R
C21 C 0.00679(14) -0.00136(15) 0.61443(6) 0.0490(3) Uani 1 1 d .
C12 C 0.36943(13) -0.01521(14) 0.90489(5) 0.0435(3) Uani 1 1 d .
C19 C 0.10955(16) -0.17656(14) 0.67293(6) 0.0528(3) Uani 1 1 d .
H19 H 0.1148 -0.2684 0.6844 0.063 Uiso 1 1 calc R
C18 C 0.19899(14) -0.08141(14) 0.69840(5) 0.0456(3) Uani 1 1 d .
C17 C 0.29394(14) -0.06378(16) 0.95328(5) 0.0499(3) Uani 1 1 d .
H17 H 0.2686 -0.1562 0.9543 0.060 Uiso 1 1 calc R
C22 C 0.09087(16) 0.09668(15) 0.64013(6) 0.0544(3) Uani 1 1 d .
H22 H 0.0831 0.1888 0.6294 0.065 Uiso 1 1 calc R
C10 C 0.37835(16) -0.26190(14) 0.86311(6) 0.0518(3) Uani 1 1 d .
H10B H 0.2833 -0.2767 0.8771 0.062 Uiso 1 1 calc R
H10A H 0.3878 -0.3112 0.8260 0.062 Uiso 1 1 calc R
C15 C 0.29217(19) 0.15665(19) 0.99986(7) 0.0662(4) Uani 1 1 d .
H15 H 0.2652 0.2137 1.0309 0.079 Uiso 1 1 calc R
C11 C 0.47829(19) -0.32689(16) 0.90753(7) 0.0627(4) Uani 1 1 d .
H11A H 0.5723 -0.3236 0.8923 0.094 Uiso 1 1 calc R
H11B H 0.4517 -0.4210 0.9141 0.094 Uiso 1 1 calc R
H11C H 0.4739 -0.2772 0.9442 0.094 Uiso 1 1 calc R
C20 C 0.01211(15) -0.13721(16) 0.63053(7) 0.0555(3) Uani 1 1 d .
H20 H -0.0480 -0.2014 0.6135 0.067 Uiso 1 1 calc R
C14 C 0.36948(19) 0.20823(17) 0.95353(7) 0.0664(4) Uani 1 1 d .
H14 H 0.3977 0.2999 0.9538 0.080 Uiso 1 1 calc R
C24 C 0.89815(19) -0.0295(2) 0.93182(8) 0.0809(6) Uani 1 1 d .
H24A H 0.8347 0.0446 0.9405 0.121 Uiso 1 1 calc R
H24C H 0.9878 -0.0108 0.9495 0.121 Uiso 1 1 calc R
H24B H 0.8612 -0.1138 0.9476 0.121 Uiso 1 1 calc R
C9 C 0.30867(14) -0.12658(14) 0.74299(5) 0.0485(3) Uani 1 1 d .
H9 H 0.3072 -0.2272 0.7462 0.058 Uiso 1 1 calc R
O3 O -0.1703(2) -0.04034(19) 0.54778(10) 0.1479(9) Uani 1 1 d .
H1 H 0.4669(18) -0.1137(17) 0.6880(7) 0.059(5) Uiso 1 1 d .
H1A H 0.515(3) 0.128(3) 0.8355(11) 0.119(8) Uiso 1 1 d .

loop_
_atom_site_aniso_label
_atom_site_aniso_U_11
_atom_site_aniso_U_22
_atom_site_aniso_U_33
_atom_site_aniso_U_23
_atom_site_aniso_U_13
_atom_site_aniso_U_12
O1 0.1039(9) 0.0462(6) 0.0743(7) 0.0090(5) 0.0353(7) 0.0027(6)
C8 0.0441(6) 0.0564(8) 0.0414(6) 0.0015(6) 0.0017(5) 0.0043(6)
O2 0.0441(5) 0.0782(7) 0.0698(6) -0.0094(6) -0.0040(5) 0.0018(5)
C5 0.0440(6) 0.0422(6) 0.0405(6) 0.0013(5) 0.0037(5) 0.0047(5)
N1 0.0502(6) 0.0745(8) 0.0360(5) -0.0034(5) 0.0012(5) 0.0115(6)
O4 0.0789(8) 0.0820(9) 0.0757(8) 0.0200(6) -0.0101(6) 0.0194(7)
C13 0.0588(8) 0.0486(8) 0.0509(7) 0.0040(6) 0.0083(6) 0.0043(6)
C1 0.0436(6) 0.0461(7) 0.0569(7) -0.0027(6) -0.0010(6) 0.0036(6)
C4 0.0496(7) 0.0447(7) 0.0416(6) -0.0009(5) 0.0038(5) 0.0080(6)
C7 0.0439(6) 0.0464(7) 0.0372(6) 0.0027(5) 0.0021(5) 0.0015(5)
C6 0.0474(7) 0.0481(7) 0.0430(6) 0.0001(6) 0.0013(5) 0.0048(6)
C3 0.0534(7) 0.0584(8) 0.0448(6) 0.0016(6) 0.0105(6) 0.0090(7)
N2 0.0564(7) 0.0724(9) 0.0704(8) 0.0014(7) -0.0157(6) 0.0110(7)
C2 0.0454(7) 0.0568(8) 0.0605(8) 0.0005(6) 0.0114(6) 0.0051(6)
C23 0.0604(8) 0.0484(7) 0.0547(8) 0.0006(6) -0.0111(6) -0.0053(6)
C16 0.0533(8) 0.0847(11) 0.0416(7) -0.0005(7) 0.0071(6) 0.0002(7)
C21 0.0432(7) 0.0573(8) 0.0464(7) 0.0015(6) -0.0014(5) 0.0055(6)
C12 0.0406(6) 0.0514(7) 0.0386(6) 0.0015(5) 0.0006(5) 0.0049(5)
C19 0.0625(8) 0.0421(7) 0.0537(7) 0.0011(6) -0.0062(7) 0.0010(6)
C18 0.0471(7) 0.0501(7) 0.0395(6) -0.0007(5) 0.0005(5) 0.0030(6)
C17 0.0462(7) 0.0610(8) 0.0426(6) 0.0019(6) 0.0008(5) -0.0050(6)
C22 0.0586(8) 0.0463(7) 0.0582(8) 0.0058(6) -0.0065(7) 0.0002(6)
C10 0.0601(8) 0.0478(7) 0.0475(7) 0.0026(6) 0.0007(6) -0.0030(6)
C15 0.0727(10) 0.0754(11) 0.0504(8) -0.0139(8) 0.0066(8) 0.0098(8)
C11 0.0740(10) 0.0547(9) 0.0594(9) 0.0135(7) -0.0016(7) 0.0051(8)
C20 0.0536(8) 0.0536(8) 0.0594(8) -0.0043(6) -0.0099(7) -0.0029(6)
C14 0.0806(11) 0.0513(9) 0.0674(9) -0.0080(7) 0.0089(9) 0.0055(8)
C24 0.0615(9) 0.1110(15) 0.0702(10) -0.0301(10) -0.0160(8) 0.0101(10)
C9 0.0532(7) 0.0502(7) 0.0422(6) 0.0016(5) -0.0041(6) 0.0047(6)
O3 0.1442(16) 0.1021(12) 0.197(2) 0.0267(12) -0.1243(16) -0.0294(11)

loop_
_atom_type_symbol
_atom_type_description
_atom_type_scat_dispersion_real
_atom_type_scat_dispersion_imag
_atom_type_scat_source
C C 0.0181 0.0091 'International Tables Vol C Tables 4.2.6.8 and 6.1.1.4'
H H 0.0000 0.0000 'International Tables Vol C Tables 4.2.6.8 and 6.1.1.4'
N N 0.0311 0.0180 'International Tables Vol C Tables 4.2.6.8 and 6.1.1.4'
O O 0.0492 0.0322 'International Tables Vol C Tables 4.2.6.8 and 6.1.1.4'

loop_
_geom_angle_atom_site_label_1
_geom_angle_atom_site_label_2
_geom_angle_atom_site_label_3
_geom_angle
C13 O1 H1A 111.6(17)
C9 C8 C7 112.97(10)
C9 C8 H8B 109.0
C7 C8 H8B 109.0
C9 C8 H8A 109.0
C7 C8 H8A 109.0
H8B C8 H8A 107.8
C1 O2 C24 117.07(12)
C6 C5 C4 118.93(11)
C6 C5 C7 120.89(11)
C4 C5 C7 120.15(11)
C4 N1 C9 119.82(10)
C4 N1 H1 114.1(11)
C9 N1 H1 112.6(11)
O1 C13 C14 114.86(14)
O1 C13 C12 123.15(13)
C14 C13 C12 121.97(13)
O2 C1 C6 124.88(12)
O2 C1 C2 116.02(13)
C6 C1 C2 119.10(13)
N1 C4 C3 118.70(12)
N1 C4 C5 122.46(11)
C3 C4 C5 118.76(12)
C5 C7 C12 112.62(11)
C5 C7 C8 109.33(10)
C12 C7 C8 105.95(10)
C5 C7 C10 107.91(11)
C12 C7 C10 112.83(10)
C8 C7 C10 108.07(11)
C1 C6 C5 121.58(12)
C1 C6 H6 119.2
C5 C6 H6 119.2
C2 C3 C4 121.46(12)
C2 C3 H3 119.3
C4 C3 H3 119.3
O3 N2 O4 122.31(16)
O3 N2 C21 118.10(15)
O4 N2 C21 119.59(14)
C3 C2 C1 120.12(13)
C3 C2 H2 119.9
C1 C2 H2 119.9
C22 C23 C18 120.87(14)
C22 C23 H23 119.6
C18 C23 H23 119.6
C15 C16 C17 120.01(14)
C15 C16 H16 120.0
C17 C16 H16 120.0
C20 C21 C22 122.30(13)
C20 C21 N2 119.55(13)
C22 C21 N2 118.09(13)
C17 C12 C13 115.90(13)
C17 C12 C7 121.47(12)
C13 C12 C7 122.26(11)
C18 C19 C20 121.02(13)
C18 C19 H19 119.5
C20 C19 H19 119.5
C19 C18 C23 118.85(13)
C19 C18 C9 120.50(12)
C23 C18 C9 120.64(12)
C16 C17 C12 122.47(14)
C16 C17 H17 118.8
C12 C17 H17 118.8
C21 C22 C23 118.63(13)
C21 C22 H22 120.7
C23 C22 H22 120.7
C11 C10 C7 117.61(12)
C11 C10 H10B 107.9
C7 C10 H10B 107.9
C11 C10 H10A 107.9
C7 C10 H10A 107.9
H10B C10 H10A 107.2
C16 C15 C14 119.42(15)
C16 C15 H15 120.3
C14 C15 H15 120.3
C10 C11 H11A 109.5
C10 C11 H11B 109.5
H11A C11 H11B 109.5
C10 C11 H11C 109.5
H11A C11 H11C 109.5
H11B C11 H11C 109.5
C21 C20 C19 118.26(14)
C21 C20 H20 120.9
C19 C20 H20 120.9
C15 C14 C13 120.19(15)
C15 C14 H14 119.9
C13 C14 H14 119.9
O2 C24 H24A 109.5
O2 C24 H24C 109.5
H24A C24 H24C 109.5
O2 C24 H24B 109.5
H24A C24 H24B 109.5
H24C C24 H24B 109.5
N1 C9 C18 109.13(10)
N1 C9 C8 108.20(11)
C18 C9 C8 112.03(11)
N1 C9 H9 109.1
C18 C9 H9 109.1
C8 C9 H9 109.1

loop_
_geom_bond_atom_site_label_1
_geom_bond_atom_site_label_2
_geom_bond_distance
O1 C13 1.3822(18)
O1 H1A 0.91(3)
C8 C9 1.5276(17)
C8 C7 1.5497(17)
C8 H8B 0.9700
C8 H8A 0.9700
O2 C1 1.3730(17)
O2 C24 1.424(2)
C5 C6 1.4007(18)
C5 C4 1.4010(17)
C5 C7 1.5309(17)
N1 C4 1.3970(17)
N1 C9 1.4578(18)
N1 H1 0.861(16)
O4 N2 1.2040(18)
C13 C14 1.386(2)
C13 C12 1.396(2)
C1 C6 1.3816(19)
C1 C2 1.391(2)
C4 C3 1.3998(19)
C7 C12 1.5419(17)
C7 C10 1.5519(18)
C6 H6 0.9300
C3 C2 1.373(2)
C3 H3 0.9300
N2 O3 1.199(2)
N2 C21 1.4691(18)
C2 H2 0.9300
C23 C22 1.3793(19)
C23 C18 1.3866(19)
C23 H23 0.9300
C16 C15 1.371(3)
C16 C17 1.384(2)
C16 H16 0.9300
C21 C20 1.370(2)
C21 C22 1.373(2)
C12 C17 1.3911(18)
C19 C18 1.3825(19)
C19 C20 1.387(2)
C19 H19 0.9300
C18 C9 1.5160(18)
C17 H17 0.9300
C22 H22 0.9300
C10 C11 1.520(2)
C10 H10B 0.9700
C10 H10A 0.9700
C15 C14 1.374(2)
C15 H15 0.9300
C11 H11A 0.9600
C11 H11B 0.9600
C11 H11C 0.9600
C20 H20 0.9300
C14 H14 0.9300
C24 H24A 0.9600
C24 H24C 0.9600
C24 H24B 0.9600
C9 H9 0.9800

loop_
_geom_hbond_atom_site_label_D
_geom_hbond_atom_site_label_H
_geom_hbond_atom_site_label_A
_geom_hbond_distance_DH
_geom_hbond_distance_HA
_geom_hbond_distance_DA
_geom_hbond_angle_DHA
_geom_hbond_site_symmetry_A
N1 H1 O1 0.861(16) 2.274(17) 3.0001(16) 142.1(14) 4_646

loop_
_geom_torsion_atom_site_label_1
_geom_torsion_atom_site_label_2
_geom_torsion_atom_site_label_3
_geom_torsion_atom_site_label_4
_geom_torsion
C24 O2 C1 C6 -4.8(2)
C24 O2 C1 C2 175.44(14)
C9 N1 C4 C3 164.84(12)
C9 N1 C4 C5 -18.4(2)
C6 C5 C4 N1 -174.21(12)
C7 C5 C4 N1 7.9(2)
C6 C5 C4 C3 2.51(19)
C7 C5 C4 C3 -175.36(12)
C6 C5 C7 C12 41.66(16)
C4 C5 C7 C12 -140.51(12)
C6 C5 C7 C8 159.16(12)
C4 C5 C7 C8 -23.02(16)
C6 C5 C7 C10 -83.53(15)
C4 C5 C7 C10 94.30(13)
C9 C8 C7 C5 48.71(15)
C9 C8 C7 C12 170.31(11)
C9 C8 C7 C10 -68.51(14)
O2 C1 C6 C5 179.27(13)
C2 C1 C6 C5 -1.0(2)
C4 C5 C6 C1 -0.8(2)
C7 C5 C6 C1 177.08(12)
N1 C4 C3 C2 174.30(13)
C5 C4 C3 C2 -2.5(2)
C4 C3 C2 C1 0.8(2)
O2 C1 C2 C3 -179.23(13)
C6 C1 C2 C3 1.0(2)
O3 N2 C21 C20 10.2(3)
O4 N2 C21 C20 -170.13(15)
O3 N2 C21 C22 -172.6(2)
O4 N2 C21 C22 7.1(2)
O1 C13 C12 C17 -177.46(14)
C14 C13 C12 C17 0.7(2)
O1 C13 C12 C7 -4.4(2)
C14 C13 C12 C7 173.75(14)
C5 C7 C12 C17 -142.47(12)
C8 C7 C12 C17 98.06(14)
C10 C7 C12 C17 -20.00(17)
C5 C7 C12 C13 44.84(16)
C8 C7 C12 C13 -74.63(15)
C10 C7 C12 C13 167.32(13)
C20 C19 C18 C23 1.9(2)
C20 C19 C18 C9 -177.70(13)
C22 C23 C18 C19 -2.0(2)
C22 C23 C18 C9 177.68(13)
C15 C16 C17 C12 -0.6(2)
C13 C12 C17 C16 0.7(2)
C7 C12 C17 C16 -172.43(13)
C20 C21 C22 C23 2.2(2)
N2 C21 C22 C23 -174.95(13)
C18 C23 C22 C21 0.0(2)
C5 C7 C10 C11 62.03(15)
C12 C7 C10 C11 -63.04(16)
C8 C7 C10 C11 -179.84(12)
C17 C16 C15 C14 -0.8(3)
C22 C21 C20 C19 -2.2(2)
N2 C21 C20 C19 174.90(13)
C18 C19 C20 C21 0.1(2)
C16 C15 C14 C13 2.2(3)
O1 C13 C14 C15 176.15(16)
C12 C13 C14 C15 -2.1(3)
C4 N1 C9 C18 164.58(12)
C4 N1 C9 C8 42.44(16)
C19 C18 C9 N1 123.92(14)
C23 C18 C9 N1 -55.72(17)
C19 C18 C9 C8 -116.29(14)
C23 C18 C9 C8 64.08(17)
C7 C8 C9 N1 -58.34(14)
C7 C8 C9 C18 -178.68(11)
